data_1534806
loop_
_publ_author_name
'Guesdon, A.'
'Raveau, B.'
'Monnin, Y.'

_publ_section_title
;
 A sodium gallophosphate with an original tunnel structure: Na Ga2 (O H)
 (P O4)2
;
_journal_name_full 'Journal of Solid State Chemistry'
_journal_page_first 237
_journal_page_last 242
_journal_volume 172
_journal_year 2003
_chemical_formula_sum 'Ga2 H Na O9 P2'
_chemical_name_systematic 'Na Ga2 (O H) (P O4)2'
_space_group_IT_number 14
_symmetry_space_group_name_Hall '-P 2yn'
_symmetry_space_group_name_H-M 'P 1 21/n 1'
_cell_angle_alpha 90
_cell_angle_beta 114.812
_cell_angle_gamma 90
_cell_formula_units_Z 4
_cell_length_a 8.9675
_cell_length_b 8.9732
_cell_length_c 9.2855
_cell_volume 678.206
_citation_journal_id_ASTM JSSCBI
_cod_data_source_file Guesdon_JSSCBI_2003_788.cif
_cod_data_source_block H1Ga2Na1O9P2
_cod_original_cell_volume 678.2056
_cod_original_sg_symbol_Hall '-P 2ybc (x-z,y,z)'
_cod_original_formula_sum 'H1 Ga2 Na1 O9 P2'
_cod_database_code 1534806

loop_
_symmetry_equiv_pos_as_xyz
x,y,z
-x+1/2,y+1/2,-z+1/2
-x,-y,-z
x-1/2,-y-1/2,z-1/2

loop_
_atom_site_label
_atom_site_type_symbol
_atom_site_fract_x
_atom_site_fract_y
_atom_site_fract_z
_atom_site_occupancy
_atom_site_U_iso_or_equiv
Ga1 Ga+3 0.35292 0.41438 0.38251 1 0.0
O5 O-2 0.12636 0.45281 0.25119 1 0.0
O8 O-2 0.4381 0.17694 1.11684 1 0.0
O7 O-2 0.4124 0.35361 0.87386 1 0.0
O2 O-2 0.3269 0.36219 0.57802 1 0.0
Ga2 Ga+3 0.27051 0.23315 0.92946 1 0.0
O4 O-2 0.33458 0.20906 0.32843 1 0.0
O1 O-2 0.3977 0.62183 0.47869 1 0.0
O9 O-2 0.217 0.08616 0.77705 1 0.0
P1 P+5 -0.05964 0.38833 0.77095 1 0.0
Na1 Na+1 0.22661 0.1203 0.52162 1 0.0
P2 P+5 0.10297 0.95161 0.76664 1 0.0
O6 O-2 0.12093 0.3901 0.89361 1 0.0
O3 O-2 0.4291 -0.50896 0.22782 1 0.0
